data_4035484
loop_
_publ_author_name
'Shirai, Atsumi'
'Sano, Hiroto'
'Nakamura, Yuki'
'Takashika, Masataka'
'Otani, Hiroyuki'
'Hasegawa, Masashi'
'Kato, Shin-Ichiro'
'Iyoda, Masahiko'

_publ_section_title
;
 10-Mesityl-1,8-diphenylanthracene Dimer: Synthesis, Structure, and
 Properties.
;
_journal_issue 7
_journal_name_full 'The Journal of organic chemistry'
_journal_page_first 3857
_journal_page_last 3863
_journal_paper_doi 10.1021/acs.joc.8b00200
_journal_volume 83
_journal_year 2018
_chemical_formula_sum 'C38 H28 O'
_chemical_formula_weight 500.60
_space_group_crystal_system monoclinic
_space_group_IT_number 15
_space_group_name_Hall '-C 2yc'
_space_group_name_H-M_alt 'C 1 2/c 1'
_atom_sites_solution_hydrogens geom
_audit_creation_method SHELXL-2014/7
_cell_angle_alpha 90
_cell_angle_beta 110.0379(13)
_cell_angle_gamma 90
_cell_formula_units_Z 4
_cell_length_a 10.0828(4)
_cell_length_b 31.5519(11)
_cell_length_c 9.4547(5)
_cell_measurement_reflns_used 3245
_cell_measurement_temperature 200(2)
_cell_measurement_theta_max 27.452
_cell_measurement_theta_min 3.203
_cell_volume 2825.8(2)
_computing_structure_refinement 'SHELXL-2014/7 (Sheldrick, 2014)'
_diffrn_ambient_temperature 200(2)
_diffrn_measured_fraction_theta_full 0.998
_diffrn_measured_fraction_theta_max 0.998
_diffrn_measurement_device_type 'Rigaku MicroMax-007HF,VariMax-Mo and RAPID II'
_diffrn_radiation_type MoK\a
_diffrn_radiation_wavelength 0.71075
_diffrn_reflns_av_R_equivalents 0.0449
_diffrn_reflns_av_unetI/netI 0.0395
_diffrn_reflns_Laue_measured_fraction_full 0.998
_diffrn_reflns_Laue_measured_fraction_max 0.998
_diffrn_reflns_limit_h_max 13
_diffrn_reflns_limit_h_min -13
_diffrn_reflns_limit_k_max 40
_diffrn_reflns_limit_k_min -40
_diffrn_reflns_limit_l_max 11
_diffrn_reflns_limit_l_min -12
_diffrn_reflns_number 13913
_diffrn_reflns_point_group_measured_fraction_full 0.998
_diffrn_reflns_point_group_measured_fraction_max 0.998
_diffrn_reflns_theta_full 25.242
_diffrn_reflns_theta_max 27.452
_diffrn_reflns_theta_min 3.203
_exptl_absorpt_coefficient_mu 0.069
_exptl_crystal_colour clear
_exptl_crystal_density_diffrn 1.177
_exptl_crystal_description columnar
_exptl_crystal_F_000 1056
_exptl_crystal_size_max 0.300
_exptl_crystal_size_mid 0.300
_exptl_crystal_size_min 0.100
_refine_diff_density_max 0.332
_refine_diff_density_min -0.329
_refine_diff_density_rms 0.069
_refine_ls_extinction_method none
_refine_ls_goodness_of_fit_ref 1.099
_refine_ls_hydrogen_treatment constr
_refine_ls_matrix_type full
_refine_ls_number_parameters 199
_refine_ls_number_reflns 3245
_refine_ls_number_restraints 0
_refine_ls_restrained_S_all 1.099
_refine_ls_R_factor_all 0.1209
_refine_ls_R_factor_gt 0.0756
_refine_ls_shift/su_max 0.000
_refine_ls_shift/su_mean 0.000
_refine_ls_structure_factor_coef Fsqd
_refine_ls_weighting_details 'w=1/[\s^2^(Fo^2^)+(0.0635P)^2^+8.9309P] where P=(Fo^2^+2Fc^2^)/3'
_refine_ls_weighting_scheme calc
_refine_ls_wR_factor_gt 0.2014
_refine_ls_wR_factor_ref 0.2341
_reflns_Friedel_coverage 0.000
_reflns_number_gt 1944
_reflns_number_total 3245
_reflns_threshold_expression 'I > 2\s(I)'
_cod_data_source_file jo8b00200_si_004.cif
_cod_data_source_block SA01
_cod_original_sg_symbol_H-M 'C 2/c'
_cod_database_code 4035484
_shelx_shelxl_version_number 2014/7
_shelx_space_group_comment
;
The symmetry employed for this shelxl refinement is uniquely defined
by the following loop, which should always be used as a source of
symmetry information in preference to the above space-group names.
They are only intended as comments.
;
_shelx_estimated_absorpt_t_min 0.980
_shelx_estimated_absorpt_t_max 0.993

loop_
_space_group_symop_operation_xyz
'x, y, z'
'-x, y, -z+1/2'
'x+1/2, y+1/2, z'
'-x+1/2, y+1/2, -z+1/2'
'-x, -y, -z'
'x, -y, z-1/2'
'-x+1/2, -y+1/2, -z'
'x+1/2, -y+1/2, z-1/2'

loop_
_atom_site_label
_atom_site_type_symbol
_atom_site_fract_x
_atom_site_fract_y
_atom_site_fract_z
_atom_site_U_iso_or_equiv
_atom_site_adp_type
_atom_site_occupancy
_atom_site_site_symmetry_order
_atom_site_calc_flag
_atom_site_refinement_flags_posn
_atom_site_refinement_flags_adp
_atom_site_refinement_flags_occupancy
C1 C 0.8705(3) 0.44054(9) 0.2043(3) 0.0300(6) Uani 1 1 d . . .
C2 C 0.7386(3) 0.46336(9) 0.1601(3) 0.0312(6) Uani 1 1 d . . .
C3 C 0.8707(3) 0.39490(9) 0.2088(3) 0.0310(6) Uani 1 1 d . . .
C4 C 0.7388(3) 0.51051(9) 0.1548(3) 0.0327(6) Uani 1 1 d . . .
C5 C 1.0000 0.37287(12) 0.2500 0.0323(9) Uani 1 2 d S T P
C6 C 1.0000 0.46185(13) 0.2500 0.0317(9) Uani 1 2 d S T P
H1 H 1.0000 0.4920 0.2500 0.038 Uiso 1 2 calc R U P
C7 C 0.6152(3) 0.44137(10) 0.1266(3) 0.0378(7) Uani 1 1 d . . .
H2 H 0.5282 0.4563 0.0988 0.045 Uiso 1 1 calc R U .
C8 C 0.7380(3) 0.37390(10) 0.1717(3) 0.0368(7) Uani 1 1 d . . .
H3 H 0.7354 0.3438 0.1742 0.044 Uiso 1 1 calc R U .
C9 C 0.8008(3) 0.53277(10) 0.0652(3) 0.0378(7) Uani 1 1 d . . .
H4 H 0.8418 0.5176 0.0036 0.045 Uiso 1 1 calc R U .
C10 C 0.6789(3) 0.53389(10) 0.2432(4) 0.0398(7) Uani 1 1 d . . .
H5 H 0.6345 0.5195 0.3033 0.048 Uiso 1 1 calc R U .
C11 C 0.6150(3) 0.39608(10) 0.1328(4) 0.0402(7) Uani 1 1 d . . .
H6 H 0.5280 0.3813 0.1094 0.048 Uiso 1 1 calc R U .
C12 C 1.0000 0.32515(13) 0.2500 0.0358(9) Uani 1 2 d S T P
C13 C 0.8027(4) 0.57651(10) 0.0656(4) 0.0438(8) Uani 1 1 d . . .
H7 H 0.8438 0.5912 0.0032 0.053 Uiso 1 1 calc R U .
C14 C 0.6837(4) 0.57792(10) 0.2442(4) 0.0472(8) Uani 1 1 d . . .
H8 H 0.6441 0.5934 0.3062 0.057 Uiso 1 1 calc R U .
C15 C 0.9575(3) 0.30284(10) 0.1139(4) 0.0398(7) Uani 1 1 d . . .
C16 C 0.9562(4) 0.25849(10) 0.1164(4) 0.0464(8) Uani 1 1 d . . .
H9 H 0.9242 0.2436 0.0235 0.056 Uiso 1 1 calc R U .
C17 C 0.7455(4) 0.59917(11) 0.1556(4) 0.0502(9) Uani 1 1 d . . .
H10 H 0.7488 0.6293 0.1565 0.060 Uiso 1 1 calc R U .
C18 C 1.0000 0.23554(14) 0.2500 0.0446(11) Uani 1 2 d S T P
C19 C 1.0000 0.18814(16) 0.2500 0.0694(17) Uani 1 2 d S T P
H11 H 0.9065 0.1778 0.2435 0.104 Uiso 0.5 1 calc R U P
H12 H 1.0707 0.1778 0.3432 0.104 Uiso 0.5 1 calc R U P
H13 H 1.0228 0.1778 0.1633 0.104 Uiso 0.5 1 calc R U P
C20 C 0.9135(4) 0.32554(12) -0.0360(4) 0.0542(9) Uani 1 1 d . . .
H14 H 0.8269 0.3417 -0.0499 0.081 Uiso 1 1 calc R U .
H15 H 0.8963 0.3047 -0.1173 0.081 Uiso 1 1 calc R U .
H16 H 0.9888 0.3449 -0.0380 0.081 Uiso 1 1 calc R U .
C24 C 0.760(3) 0.7445(8) 0.0260(19) 0.087(4) Uani 0.5 1 d . . P
O2 O 0.8125(13) 0.7226(5) 0.1330(13) 0.164(5) Uani 0.5 1 d . . P
C25 C 0.7908(19) 0.7920(5) 0.031(2) 0.101(5) Uani 0.5 1 d . . P
C26 C 0.6698(18) 0.7245(7) -0.123(2) 0.111(5) Uani 0.5 1 d . . P

loop_
_atom_site_aniso_label
_atom_site_aniso_U_11
_atom_site_aniso_U_22
_atom_site_aniso_U_33
_atom_site_aniso_U_23
_atom_site_aniso_U_13
_atom_site_aniso_U_12
C1 0.0309(15) 0.0310(14) 0.0281(14) 0.0007(11) 0.0100(12) 0.0011(11)
C2 0.0289(14) 0.0365(15) 0.0273(14) 0.0004(12) 0.0086(12) 0.0010(12)
C3 0.0343(15) 0.0293(14) 0.0296(14) 0.0004(11) 0.0110(12) -0.0006(11)
C4 0.0293(14) 0.0329(14) 0.0317(14) 0.0011(12) 0.0049(12) 0.0029(12)
C5 0.034(2) 0.031(2) 0.031(2) 0.000 0.0097(17) 0.000
C6 0.034(2) 0.032(2) 0.030(2) 0.000 0.0119(18) 0.000
C7 0.0324(16) 0.0408(16) 0.0396(17) 0.0008(13) 0.0117(14) 0.0006(13)
C8 0.0353(16) 0.0351(15) 0.0381(16) -0.0005(12) 0.0101(13) -0.0025(12)
C9 0.0403(17) 0.0379(16) 0.0342(16) 0.0013(13) 0.0116(14) 0.0022(13)
C10 0.0378(17) 0.0429(17) 0.0383(17) 0.0005(14) 0.0127(14) 0.0061(13)
C11 0.0350(17) 0.0441(17) 0.0390(17) 0.0011(14) 0.0096(14) -0.0067(13)
C12 0.032(2) 0.029(2) 0.042(2) 0.000 0.0073(19) 0.000
C13 0.053(2) 0.0384(17) 0.0382(17) 0.0064(14) 0.0126(15) 0.0011(14)
C14 0.052(2) 0.0408(17) 0.0476(19) -0.0041(15) 0.0151(17) 0.0103(15)
C15 0.0391(17) 0.0376(16) 0.0397(17) -0.0020(13) 0.0095(14) -0.0007(13)
C16 0.0451(19) 0.0380(17) 0.052(2) -0.0119(15) 0.0116(16) -0.0027(14)
C17 0.059(2) 0.0356(16) 0.0468(19) 0.0010(15) 0.0071(17) 0.0053(16)
C18 0.037(2) 0.032(2) 0.064(3) 0.000 0.016(2) 0.000
C19 0.069(4) 0.035(3) 0.104(5) 0.000 0.028(4) 0.000
C20 0.064(2) 0.049(2) 0.0420(19) -0.0021(16) 0.0096(18) 0.0023(18)
C24 0.090(9) 0.119(14) 0.072(13) 0.056(9) 0.053(11) 0.054(8)
O2 0.160(10) 0.229(13) 0.126(8) 0.108(10) 0.079(8) 0.089(10)
C25 0.119(12) 0.075(8) 0.113(13) -0.022(9) 0.045(11) 0.003(8)
C26 0.103(11) 0.130(16) 0.100(11) -0.039(11) 0.037(10) 0.000(10)

loop_
_atom_type_symbol
_atom_type_description
_atom_type_scat_dispersion_real
_atom_type_scat_dispersion_imag
_atom_type_scat_source
C C 0.0033 0.0016 'International Tables Vol C Tables 4.2.6.8 and 6.1.1.4'
H H 0.0000 0.0000 'International Tables Vol C Tables 4.2.6.8 and 6.1.1.4'
O O 0.0106 0.0060 'International Tables Vol C Tables 4.2.6.8 and 6.1.1.4'

loop_
_geom_angle_atom_site_label_1
_geom_angle_atom_site_label_2
_geom_angle_atom_site_label_3
_geom_angle
_geom_angle_site_symmetry_1
_geom_angle_site_symmetry_3
C6 C1 C3 118.7(3) . .
C6 C1 C2 121.3(3) . .
C3 C1 C2 119.9(3) . .
C7 C2 C1 119.4(3) . .
C7 C2 C4 120.8(3) . .
C1 C2 C4 119.8(2) . .
C5 C3 C8 122.7(3) . .
C5 C3 C1 119.5(3) . .
C8 C3 C1 117.8(3) . .
C10 C4 C9 118.1(3) . .
C10 C4 C2 120.1(3) . .
C9 C4 C2 121.8(3) . .
C3 C5 C3 120.9(4) 2_755 .
C3 C5 C12 119.53(18) 2_755 .
C3 C5 C12 119.54(18) . .
C1 C6 C1 122.5(4) 2_755 .
C2 C7 C11 120.8(3) . .
C11 C8 C3 121.3(3) . .
C13 C9 C4 120.5(3) . .
C14 C10 C4 120.7(3) . .
C8 C11 C7 120.8(3) . .
C15 C12 C15 119.6(4) . 2_755
C15 C12 C5 120.21(19) . .
C15 C12 C5 120.21(19) 2_755 .
C17 C13 C9 120.8(3) . .
C17 C14 C10 120.3(3) . .
C12 C15 C16 119.3(3) . .
C12 C15 C20 121.5(3) . .
C16 C15 C20 119.2(3) . .
C18 C16 C15 122.3(3) . .
C14 C17 C13 119.7(3) . .
C16 C18 C16 117.2(4) . 2_755
C16 C18 C19 121.4(2) . .
C16 C18 C19 121.4(2) 2_755 .
C24 C24 O2 176(6) 7_665 .
C24 C24 C25 101(6) 7_665 7_665
O2 C24 C25 80.6(16) . 7_665
C24 C24 C26 96(6) 7_665 7_665
O2 C24 C26 82.3(17) . 7_665
C25 C24 C26 162.9(11) 7_665 7_665
C24 C24 C25 57(5) 7_665 .
O2 C24 C25 121(2) . .
C25 C24 C25 158.2(11) 7_665 .
C26 C24 C25 38.9(11) 7_665 .
C24 C24 C26 62(6) 7_665 .
O2 C24 C26 120(2) . .
C25 C24 C26 39.2(12) 7_665 .
C26 C24 C26 157.9(10) 7_665 .
C25 C24 C26 119.0(8) . .
C24 C24 O2 3(4) 7_665 7_665
O2 C24 O2 179(2) . 7_665
C25 C24 O2 100.0(16) 7_665 7_665
C26 C24 O2 97.0(15) 7_665 7_665
C25 C24 O2 58.2(9) . 7_665
C26 C24 O2 60.9(10) . 7_665
C24 O2 C25 52.8(15) . 7_665
C24 O2 C26 53.2(15) . 7_665
C25 O2 C26 106.0(8) 7_665 7_665
C24 O2 C24 1(2) . 7_665
C25 O2 C24 53.5(12) 7_665 7_665
C26 O2 C24 52.6(13) 7_665 7_665
C26 C25 C24 83.1(18) 7_665 7_665
C26 C25 C24 61.3(15) 7_665 .
C24 C25 C24 21.8(11) 7_665 .
C26 C25 O2 130(2) 7_665 7_665
C24 C25 O2 46.6(8) 7_665 7_665
C24 C25 O2 68.4(11) . 7_665
C25 C26 C24 79.8(17) 7_665 7_665
C25 C26 C24 57.7(14) 7_665 .
C24 C26 C24 22.1(10) 7_665 .
C25 C26 O2 124(2) 7_665 7_665
C24 C26 O2 44.4(8) 7_665 7_665
C24 C26 O2 66.5(11) . 7_665

loop_
_geom_bond_atom_site_label_1
_geom_bond_atom_site_label_2
_geom_bond_distance
_geom_bond_site_symmetry_2
C1 C6 1.399(3) .
C1 C3 1.441(4) .
C1 C2 1.443(4) .
C2 C7 1.364(4) .
C2 C4 1.488(4) .
C3 C5 1.410(3) .
C3 C8 1.424(4) .
C4 C10 1.398(4) .
C4 C9 1.402(4) .
C5 C3 1.410(3) 2_755
C5 C12 1.506(5) .
C6 C1 1.399(3) 2_755
C7 C11 1.430(4) .
C8 C11 1.361(4) .
C9 C13 1.380(4) .
C10 C14 1.390(4) .
C12 C15 1.399(4) .
C12 C15 1.399(4) 2_755
C13 C17 1.380(5) .
C14 C17 1.378(5) .
C15 C16 1.400(4) .
C15 C20 1.513(5) .
C16 C18 1.390(4) .
C18 C16 1.390(4) 2_755
C18 C19 1.495(6) .
C24 C24 0.578(15) 7_665
C24 O2 1.189(12) .
C24 C25 1.30(3) 7_665
C24 C26 1.36(3) 7_665
C24 C25 1.53(3) .
C24 C26 1.53(3) .
C24 O2 1.766(12) 7_665
O2 C25 1.61(2) 7_665
O2 C26 1.68(2) 7_665
O2 C24 1.766(12) 7_665
C25 C26 0.973(19) 7_665
C25 C24 1.30(3) 7_665
C25 O2 1.61(2) 7_665
C26 C25 0.973(19) 7_665
C26 C24 1.36(3) 7_665
C26 O2 1.68(2) 7_665

loop_
_geom_torsion_atom_site_label_1
_geom_torsion_atom_site_label_2
_geom_torsion_atom_site_label_3
_geom_torsion_atom_site_label_4
_geom_torsion
_geom_torsion_site_symmetry_1
_geom_torsion_site_symmetry_4
C6 C1 C2 C7 -175.3(2) . .
C3 C1 C2 C7 1.6(4) . .
C6 C1 C2 C4 3.3(4) . .
C3 C1 C2 C4 -179.7(3) . .
C6 C1 C3 C5 -3.8(4) . .
C2 C1 C3 C5 179.1(2) . .
C6 C1 C3 C8 175.8(2) . .
C2 C1 C3 C8 -1.3(4) . .
C7 C2 C4 C10 57.7(4) . .
C1 C2 C4 C10 -120.9(3) . .
C7 C2 C4 C9 -123.7(3) . .
C1 C2 C4 C9 57.7(4) . .
C8 C3 C5 C3 -177.7(3) . 2_755
C1 C3 C5 C3 1.93(18) . 2_755
C8 C3 C5 C12 2.3(3) . .
C1 C3 C5 C12 -178.07(18) . .
C3 C1 C6 C1 1.91(18) . 2_755
C2 C1 C6 C1 178.9(3) . 2_755
C1 C2 C7 C11 -0.9(4) . .
C4 C2 C7 C11 -179.5(3) . .
C5 C3 C8 C11 179.8(3) . .
C1 C3 C8 C11 0.2(4) . .
C10 C4 C9 C13 0.3(5) . .
C2 C4 C9 C13 -178.3(3) . .
C9 C4 C10 C14 -1.3(5) . .
C2 C4 C10 C14 177.3(3) . .
C3 C8 C11 C7 0.6(5) . .
C2 C7 C11 C8 -0.2(5) . .
C3 C5 C12 C15 -106.8(2) 2_755 .
C3 C5 C12 C15 73.2(2) . .
C3 C5 C12 C15 73.2(2) 2_755 2_755
C3 C5 C12 C15 -106.8(2) . 2_755
C4 C9 C13 C17 0.9(5) . .
C4 C10 C14 C17 1.2(5) . .
C15 C12 C15 C16 1.0(2) 2_755 .
C5 C12 C15 C16 -179.0(2) . .
C15 C12 C15 C20 -178.7(4) 2_755 .
C5 C12 C15 C20 1.3(4) . .
C12 C15 C16 C18 -2.1(5) . .
C20 C15 C16 C18 177.7(3) . .
C10 C14 C17 C13 0.1(5) . .
C9 C13 C17 C14 -1.1(5) . .
C15 C16 C18 C16 1.0(2) . 2_755
C15 C16 C18 C19 -179.0(2) . .
C26 C24 O2 C25 179(2) 7_665 7_665
C25 C24 O2 C25 -178(2) . 7_665
C26 C24 O2 C25 -2.6(14) . 7_665
C25 C24 O2 C26 -179(2) 7_665 7_665
C25 C24 O2 C26 2.6(14) . 7_665
C26 C24 O2 C26 178(2) . 7_665
C25 C24 O2 C24 118(90) 7_665 7_665
C26 C24 O2 C24 -63(90) 7_665 7_665
C25 C24 O2 C24 -60(90) . 7_665
C26 C24 O2 C24 115(90) . 7_665
C24 C24 C25 C26 -180(5) 7_665 7_665
O2 C24 C25 C26 -4(2) . 7_665
C25 C24 C25 C26 -180(5) 7_665 7_665
C26 C24 C25 C26 -179.9(19) . 7_665
O2 C24 C25 C26 177(2) 7_665 7_665
O2 C24 C25 C24 175(6) . 7_665
C25 C24 C25 C24 -0.01(2) 7_665 7_665
C26 C24 C25 C24 180(5) 7_665 7_665
C26 C24 C25 C24 0(3) . 7_665
O2 C24 C25 C24 -3(4) 7_665 7_665
C24 C24 C25 O2 3(4) 7_665 7_665
O2 C24 C25 O2 178.5(19) . 7_665
C25 C24 C25 O2 3(4) 7_665 7_665
C26 C24 C25 O2 -177(2) 7_665 7_665
C26 C24 C25 O2 2.8(15) . 7_665
C24 C24 C26 C25 180(5) 7_665 7_665
O2 C24 C26 C25 4(2) . 7_665
C26 C24 C26 C25 180(5) 7_665 7_665
C25 C24 C26 C25 180(2) . 7_665
O2 C24 C26 C25 -177(2) 7_665 7_665
O2 C24 C26 C24 -176(6) . 7_665
C25 C24 C26 C24 -180(5) 7_665 7_665
C26 C24 C26 C24 0.004(8) 7_665 7_665
C25 C24 C26 C24 0(3) . 7_665
O2 C24 C26 C24 3(4) 7_665 7_665
C24 C24 C26 O2 -3(4) 7_665 7_665
O2 C24 C26 O2 -178.5(19) . 7_665
C25 C24 C26 O2 177(2) 7_665 7_665
C26 C24 C26 O2 -3(4) 7_665 7_665
C25 C24 C26 O2 -2.7(15) . 7_665
